data_4329605
loop_
_publ_author_name
'Yulia Yu. Scaffidi-Domianello'
'Anton A. Legin'
'Michael A. Jakupec'
'Alexander Roller'
'Vadim Yu. Kukushkin'
'Markus Galanski'
'Bernhard K. Keppler'

_publ_section_title
;
 Novel Oximato-Bridged Platinum(II) Di- and Trimer(s): Synthetic,
 Structural, and in Vitro Anticancer Activity Studies
;
_journal_name_full 'Inorganic Chemistry'
_journal_page_first 7153
_journal_page_last 7163
_journal_paper_doi 10.1021/ic300148e
_journal_volume 51
_journal_year 2012
_chemical_formula_moiety 'C12 H26 Cl2 N4 O4 Pt2'
_chemical_formula_sum 'C12 H26 Cl2 N4 O4 Pt2'
_chemical_formula_weight 751.45
_chemical_name_systematic
; 
(SP-4-2)-Di-miu-(N-oxypropane-2-imine-kappaN,kappaO)
bis[chlorido(N-hydroxypropane-2-imine-kappaN))platinum(II)] 
;
_space_group_IT_number 2
_symmetry_cell_setting triclinic
_symmetry_space_group_name_Hall '-P 1'
_symmetry_space_group_name_H-M 'P -1'
_atom_sites_solution_hydrogens geom
_atom_sites_solution_primary direct
_atom_sites_solution_secondary difmap
_audit_creation_method SHELXL-97
_cell_angle_alpha 79.033(3)
_cell_angle_beta 79.998(3)
_cell_angle_gamma 67.676(2)
_cell_formula_units_Z 2
_cell_length_a 8.4994(8)
_cell_length_b 9.7473(10)
_cell_length_c 13.5101(15)
_cell_measurement_reflns_used 9799
_cell_measurement_temperature 100(2)
_cell_measurement_theta_max 29.89
_cell_measurement_theta_min 2.57
_cell_volume 1010.11(18)
_computing_cell_refinement 'Bruker SAINT'
_computing_data_collection 'Bruker APEX2'
_computing_data_reduction 'Bruker SAINT'
_computing_molecular_graphics 'Bruker SHELXTL'
_computing_publication_material 'Bruker SHELXTL'
_computing_structure_refinement 'SHELXL-97 (Sheldrick, 2008)'
_computing_structure_solution 'SHELXS-97 (Sheldrick, 2008)'
_diffrn_ambient_temperature 100(2)
_diffrn_measured_fraction_theta_full 0.955
_diffrn_measured_fraction_theta_max 0.955
_diffrn_measurement_device_type 'Bruker APEX-II CCD'
_diffrn_measurement_method '\f and \w scans'
_diffrn_radiation_monochromator graphite
_diffrn_radiation_source 'fine-focus sealed tube'
_diffrn_radiation_type MoK\a
_diffrn_radiation_wavelength 0.71073
_diffrn_reflns_av_R_equivalents 0.0440
_diffrn_reflns_av_sigmaI/netI 0.0485
_diffrn_reflns_limit_h_max 10
_diffrn_reflns_limit_h_min -10
_diffrn_reflns_limit_k_max 11
_diffrn_reflns_limit_k_min -11
_diffrn_reflns_limit_l_max 16
_diffrn_reflns_limit_l_min -16
_diffrn_reflns_number 8620
_diffrn_reflns_theta_full 25.00
_diffrn_reflns_theta_max 25.00
_diffrn_reflns_theta_min 2.57
_exptl_absorpt_coefficient_mu 14.121
_exptl_absorpt_correction_T_max 0.2259
_exptl_absorpt_correction_T_min 0.1645
_exptl_absorpt_correction_type multi-scan
_exptl_absorpt_process_details SADABS
_exptl_crystal_colour yellow
_exptl_crystal_density_diffrn 2.471
_exptl_crystal_description block
_exptl_crystal_F_000 696
_exptl_crystal_size_max 0.20
_exptl_crystal_size_mid 0.20
_exptl_crystal_size_min 0.15
_refine_diff_density_max 1.508
_refine_diff_density_min -1.170
_refine_diff_density_rms 0.196
_refine_ls_extinction_method none
_refine_ls_goodness_of_fit_ref 1.081
_refine_ls_hydrogen_treatment constr
_refine_ls_matrix_type full
_refine_ls_number_parameters 225
_refine_ls_number_reflns 3393
_refine_ls_number_restraints 0
_refine_ls_restrained_S_all 1.081
_refine_ls_R_factor_all 0.0345
_refine_ls_R_factor_gt 0.0287
_refine_ls_shift/su_max 0.001
_refine_ls_shift/su_mean 0.000
_refine_ls_structure_factor_coef Fsqd
_refine_ls_weighting_details 'calc w=1/[\s^2^(Fo^2^)+(0.0145P)^2^+7.1345P] where P=(Fo^2^+2Fc^2^)/3'
_refine_ls_weighting_scheme calc
_refine_ls_wR_factor_gt 0.0704
_refine_ls_wR_factor_ref 0.0719
_reflns_number_gt 2946
_reflns_number_total 3393
_reflns_threshold_expression >2sigma(I)
_cod_data_source_file ic300148e_si_002_4.cif
_cod_data_source_block yusc127
_cod_database_code 4329605

loop_
_symmetry_equiv_pos_as_xyz
'x, y, z'
'-x, -y, -z'

loop_
_atom_site_label
_atom_site_type_symbol
_atom_site_fract_x
_atom_site_fract_y
_atom_site_fract_z
_atom_site_U_iso_or_equiv
_atom_site_adp_type
_atom_site_occupancy
_atom_site_symmetry_multiplicity
_atom_site_calc_flag
_atom_site_refinement_flags
Pt1 Pt 0.21463(4) 0.60961(3) 0.27719(2) 0.01143(10) Uani 1 1 d .
Pt2 Pt 0.26946(4) 0.88699(3) 0.21109(2) 0.01188(10) Uani 1 1 d .
Cl1 Cl 0.1509(3) 0.5402(2) 0.14033(15) 0.0180(4) Uani 1 1 d .
Cl2 Cl 0.0130(2) 1.0747(2) 0.24755(15) 0.0174(4) Uani 1 1 d .
O1 O 0.4871(6) 0.7123(6) 0.1841(4) 0.0155(12) Uani 1 1 d .
N1 N 0.4540(8) 0.5797(7) 0.2112(5) 0.0134(14) Uani 1 1 d .
C1 C 0.5788(10) 0.4598(9) 0.1876(6) 0.0153(18) Uani 1 1 d .
C2 C 0.7446(10) 0.4650(9) 0.1355(6) 0.021(2) Uani 1 1 d .
H2A H 0.7346 0.5001 0.0631 0.032 Uiso 1 1 calc R
H2B H 0.8325 0.3646 0.1440 0.032 Uiso 1 1 calc R
H2C H 0.7768 0.5338 0.1649 0.032 Uiso 1 1 calc R
C3 C 0.5525(11) 0.3134(9) 0.2115(7) 0.022(2) Uani 1 1 d .
H3A H 0.4491 0.3236 0.2593 0.032 Uiso 1 1 calc R
H3B H 0.6516 0.2370 0.2420 0.032 Uiso 1 1 calc R
H3C H 0.5396 0.2836 0.1490 0.032 Uiso 1 1 calc R
O2 O -0.1284(7) 0.8018(6) 0.3514(5) 0.0199(13) Uani 1 1 d .
H2 H -0.0702 0.8556 0.3263 0.030 Uiso 1 1 d R
N2 N -0.0269(8) 0.6503(7) 0.3450(5) 0.0136(15) Uani 1 1 d .
C4 C -0.1054(10) 0.5599(9) 0.3795(6) 0.0140(17) Uani 1 1 d .
C5 C -0.0145(10) 0.3987(9) 0.3803(7) 0.021(2) Uani 1 1 d .
H5A H -0.0705 0.3601 0.3404 0.032 Uiso 1 1 calc R
H5B H -0.0164 0.3482 0.4503 0.032 Uiso 1 1 calc R
H5C H 0.1044 0.3797 0.3507 0.032 Uiso 1 1 calc R
C6 C -0.2911(10) 0.6151(10) 0.4221(7) 0.0208(19) Uani 1 1 d .
H6A H -0.3112 0.6908 0.4660 0.031 Uiso 1 1 calc R
H6B H -0.3203 0.5311 0.4617 0.031 Uiso 1 1 calc R
H6C H -0.3627 0.6595 0.3663 0.031 Uiso 1 1 calc R
O3 O 0.2640(7) 0.6845(6) 0.3944(4) 0.0154(12) Uani 1 1 d .
N3 N 0.2882(8) 0.8187(7) 0.3602(5) 0.0137(15) Uani 1 1 d .
C7 C 0.3146(10) 0.8827(9) 0.4275(6) 0.0147(18) Uani 1 1 d .
C8 C 0.3497(12) 1.0270(10) 0.3947(7) 0.025(2) Uani 1 1 d .
H8A H 0.4719 1.0063 0.3946 0.037 Uiso 1 1 calc R
H8B H 0.2830 1.0986 0.4420 0.037 Uiso 1 1 calc R
H8C H 0.3168 1.0693 0.3262 0.037 Uiso 1 1 calc R
C9 C 0.3146(11) 0.8182(10) 0.5351(6) 0.023(2) Uani 1 1 d .
H9A H 0.1977 0.8539 0.5693 0.035 Uiso 1 1 calc R
H9B H 0.3886 0.8490 0.5672 0.035 Uiso 1 1 calc R
H9C H 0.3575 0.7088 0.5407 0.035 Uiso 1 1 calc R
O4 O 0.2329(8) 0.8335(7) 0.0112(4) 0.0254(15) Uani 1 1 d .
H4 H 0.1707 0.7918 0.0500 0.038 Uiso 1 1 d R
N4 N 0.2524(8) 0.9409(7) 0.0600(5) 0.0132(15) Uani 1 1 d .
C10 C 0.2555(10) 1.0582(9) 0.0005(6) 0.0151(18) Uani 1 1 d .
C11 C 0.2378(11) 1.0803(10) -0.1089(6) 0.023(2) Uani 1 1 d .
H11A H 0.3516 1.0494 -0.1474 0.034 Uiso 1 1 calc R
H11B H 0.1748 1.1863 -0.1309 0.034 Uiso 1 1 calc R
H11C H 0.1752 1.0199 -0.1209 0.034 Uiso 1 1 calc R
C12 C 0.2806(11) 1.1792(9) 0.0412(6) 0.0203(19) Uani 1 1 d .
H12A H 0.3103 1.1440 0.1108 0.031 Uiso 1 1 calc R
H12B H 0.1746 1.2673 0.0408 0.031 Uiso 1 1 calc R
H12C H 0.3733 1.2059 -0.0013 0.031 Uiso 1 1 calc R

loop_
_atom_site_aniso_label
_atom_site_aniso_U_11
_atom_site_aniso_U_22
_atom_site_aniso_U_33
_atom_site_aniso_U_23
_atom_site_aniso_U_13
_atom_site_aniso_U_12
Pt1 0.01214(17) 0.01158(18) 0.01046(17) -0.00220(13) 0.00074(12) -0.00466(13)
Pt2 0.01340(17) 0.01116(18) 0.01059(18) -0.00190(13) -0.00002(13) -0.00425(13)
Cl1 0.0211(10) 0.0205(11) 0.0149(10) -0.0045(8) -0.0018(8) -0.0094(9)
Cl2 0.0164(10) 0.0134(10) 0.0189(11) -0.0037(8) 0.0001(8) -0.0018(8)
O1 0.011(3) 0.011(3) 0.021(3) 0.000(2) 0.005(2) -0.005(2)
N1 0.018(3) 0.009(4) 0.012(4) -0.001(3) 0.004(3) -0.006(3)
C1 0.016(4) 0.014(4) 0.015(4) -0.002(3) -0.007(3) -0.003(4)
C2 0.024(5) 0.012(4) 0.018(5) -0.001(4) 0.000(4) 0.001(4)
C3 0.023(5) 0.007(4) 0.031(5) -0.002(4) -0.008(4) 0.000(4)
O2 0.013(3) 0.011(3) 0.032(4) -0.001(3) 0.007(3) -0.006(2)
N2 0.015(3) 0.015(4) 0.010(3) -0.005(3) 0.001(3) -0.002(3)
C4 0.014(4) 0.020(5) 0.010(4) -0.003(3) 0.000(3) -0.008(4)
C5 0.016(4) 0.024(5) 0.021(5) 0.004(4) 0.004(4) -0.011(4)
C6 0.016(4) 0.022(5) 0.022(5) -0.004(4) 0.007(4) -0.008(4)
O3 0.023(3) 0.015(3) 0.011(3) -0.003(2) -0.001(2) -0.010(3)
N3 0.010(3) 0.017(4) 0.012(4) 0.000(3) 0.002(3) -0.004(3)
C7 0.014(4) 0.024(5) 0.010(4) -0.005(4) 0.000(3) -0.010(4)
C8 0.031(5) 0.020(5) 0.027(5) -0.005(4) -0.013(4) -0.008(4)
C9 0.022(4) 0.034(6) 0.016(5) -0.010(4) 0.002(4) -0.012(4)
O4 0.047(4) 0.025(4) 0.012(3) -0.006(3) 0.000(3) -0.023(3)
N4 0.016(3) 0.015(4) 0.009(3) -0.006(3) 0.002(3) -0.005(3)
C10 0.012(4) 0.013(4) 0.017(4) 0.001(4) 0.003(3) -0.003(3)
C11 0.026(5) 0.026(5) 0.014(5) 0.004(4) 0.002(4) -0.013(4)
C12 0.028(5) 0.014(5) 0.014(4) -0.003(4) 0.005(4) -0.005(4)

loop_
_atom_type_symbol
_atom_type_description
_atom_type_scat_dispersion_real
_atom_type_scat_dispersion_imag
_atom_type_scat_source
C C 0.0033 0.0016 'International Tables Vol C Tables 4.2.6.8 and 6.1.1.4'
H H 0.0000 0.0000 'International Tables Vol C Tables 4.2.6.8 and 6.1.1.4'
N N 0.0061 0.0033 'International Tables Vol C Tables 4.2.6.8 and 6.1.1.4'
O O 0.0106 0.0060 'International Tables Vol C Tables 4.2.6.8 and 6.1.1.4'
Cl Cl 0.1484 0.1585 'International Tables Vol C Tables 4.2.6.8 and 6.1.1.4'
Pt Pt -1.7033 8.3905 'International Tables Vol C Tables 4.2.6.8 and 6.1.1.4'

loop_
_geom_angle_atom_site_label_1
_geom_angle_atom_site_label_2
_geom_angle_atom_site_label_3
_geom_angle
N1 Pt1 N2 177.0(3)
N1 Pt1 O3 89.6(2)
N2 Pt1 O3 88.3(2)
N1 Pt1 Cl1 90.88(19)
N2 Pt1 Cl1 91.09(18)
O3 Pt1 Cl1 176.43(16)
N1 Pt1 Pt2 67.59(18)
N2 Pt1 Pt2 109.63(19)
O3 Pt1 Pt2 69.19(15)
Cl1 Pt1 Pt2 107.76(5)
N3 Pt2 O1 87.8(2)
N3 Pt2 N4 176.0(3)
O1 Pt2 N4 89.7(2)
N3 Pt2 Cl2 90.26(19)
O1 Pt2 Cl2 176.10(16)
N4 Pt2 Cl2 92.04(19)
N3 Pt2 Pt1 67.66(19)
O1 Pt2 Pt1 69.39(15)
N4 Pt2 Pt1 108.45(19)
Cl2 Pt2 Pt1 106.73(5)
N1 O1 Pt2 109.3(4)
C1 N1 O1 115.6(6)
C1 N1 Pt1 130.9(6)
O1 N1 Pt1 113.5(4)
N1 C1 C2 121.6(7)
N1 C1 C3 119.0(7)
C2 C1 C3 119.4(7)
C1 C2 H2A 109.5
C1 C2 H2B 109.5
H2A C2 H2B 109.5
C1 C2 H2C 109.5
H2A C2 H2C 109.5
H2B C2 H2C 109.5
C1 C3 H3A 109.5
C1 C3 H3B 109.5
H3A C3 H3B 109.5
C1 C3 H3C 109.5
H3A C3 H3C 109.5
H3B C3 H3C 109.5
N2 O2 H2 109.5
C4 N2 O2 114.1(6)
C4 N2 Pt1 129.8(6)
O2 N2 Pt1 116.1(5)
N2 C4 C5 120.0(7)
N2 C4 C6 121.3(7)
C5 C4 C6 118.6(7)
C4 C5 H5A 109.5
C4 C5 H5B 109.5
H5A C5 H5B 109.5
C4 C5 H5C 109.5
H5A C5 H5C 109.5
H5B C5 H5C 109.5
C4 C6 H6A 109.5
C4 C6 H6B 109.5
H6A C6 H6B 109.5
C4 C6 H6C 109.5
H6A C6 H6C 109.5
H6B C6 H6C 109.5
N3 O3 Pt1 109.3(4)
C7 N3 O3 116.3(6)
C7 N3 Pt2 129.8(6)
O3 N3 Pt2 113.9(4)
N3 C7 C9 121.8(8)
N3 C7 C8 119.2(7)
C9 C7 C8 119.1(7)
C7 C8 H8A 109.5
C7 C8 H8B 109.5
H8A C8 H8B 109.5
C7 C8 H8C 109.5
H8A C8 H8C 109.5
H8B C8 H8C 109.5
C7 C9 H9A 109.5
C7 C9 H9B 109.5
H9A C9 H9B 109.5
C7 C9 H9C 109.5
H9A C9 H9C 109.5
H9B C9 H9C 109.5
N4 O4 H4 109.5
C10 N4 O4 113.6(6)
C10 N4 Pt2 130.3(6)
O4 N4 Pt2 116.2(5)
N4 C10 C11 123.1(8)
N4 C10 C12 119.4(7)
C11 C10 C12 117.6(7)
C10 C11 H11A 109.5
C10 C11 H11B 109.5
H11A C11 H11B 109.5
C10 C11 H11C 109.5
H11A C11 H11C 109.5
H11B C11 H11C 109.5
C10 C12 H12A 109.5
C10 C12 H12B 109.5
H12A C12 H12B 109.5
C10 C12 H12C 109.5
H12A C12 H12C 109.5
H12B C12 H12C 109.5

loop_
_geom_bond_atom_site_label_1
_geom_bond_atom_site_label_2
_geom_bond_distance
Pt1 N1 2.009(6)
Pt1 N2 2.019(7)
Pt1 O3 2.030(5)
Pt1 Cl1 2.2962(19)
Pt1 Pt2 2.8668(5)
Pt2 N3 2.012(6)
Pt2 O1 2.016(5)
Pt2 N4 2.026(6)
Pt2 Cl2 2.2981(19)
O1 N1 1.394(8)
N1 C1 1.294(10)
C1 C2 1.476(12)
C1 C3 1.495(11)
C2 H2A 0.9800
C2 H2B 0.9800
C2 H2C 0.9800
C3 H3A 0.9800
C3 H3B 0.9800
C3 H3C 0.9800
O2 N2 1.410(8)
O2 H2 0.8400
N2 C4 1.273(10)
C4 C5 1.464(11)
C4 C6 1.506(11)
C5 H5A 0.9800
C5 H5B 0.9800
C5 H5C 0.9800
C6 H6A 0.9800
C6 H6B 0.9800
C6 H6C 0.9800
O3 N3 1.382(8)
N3 C7 1.289(10)
C7 C9 1.470(11)
C7 C8 1.516(12)
C8 H8A 0.9800
C8 H8B 0.9800
C8 H8C 0.9800
C9 H9A 0.9800
C9 H9B 0.9800
C9 H9C 0.9800
O4 N4 1.410(8)
O4 H4 0.8400
N4 C10 1.272(10)
C10 C11 1.478(11)
C10 C12 1.489(11)
C11 H11A 0.9800
C11 H11B 0.9800
C11 H11C 0.9800
C12 H12A 0.9800
C12 H12B 0.9800
C12 H12C 0.9800

loop_
_geom_torsion_atom_site_label_1
_geom_torsion_atom_site_label_2
_geom_torsion_atom_site_label_3
_geom_torsion_atom_site_label_4
_geom_torsion
N1 Pt1 Pt2 N3 -98.9(3)
N2 Pt1 Pt2 N3 79.9(3)
O3 Pt1 Pt2 N3 -0.4(3)
Cl1 Pt1 Pt2 N3 177.7(2)
N1 Pt1 Pt2 O1 -2.6(3)
N2 Pt1 Pt2 O1 176.2(3)
O3 Pt1 Pt2 O1 96.0(2)
Cl1 Pt1 Pt2 O1 -85.99(18)
N1 Pt1 Pt2 N4 79.9(3)
N2 Pt1 Pt2 N4 -101.3(3)
O3 Pt1 Pt2 N4 178.4(2)
Cl1 Pt1 Pt2 N4 -3.6(2)
N1 Pt1 Pt2 Cl2 177.9(2)
N2 Pt1 Pt2 Cl2 -3.33(19)
O3 Pt1 Pt2 Cl2 -83.58(17)
Cl1 Pt1 Pt2 Cl2 94.45(7)
N3 Pt2 O1 N1 70.6(5)
N4 Pt2 O1 N1 -106.3(4)
Pt1 Pt2 O1 N1 3.6(4)
Pt2 O1 N1 C1 172.9(5)
Pt2 O1 N1 Pt1 -5.3(5)
O3 Pt1 N1 C1 118.4(7)
Cl1 Pt1 N1 C1 -65.2(7)
Pt2 Pt1 N1 C1 -174.0(7)
O3 Pt1 N1 O1 -63.8(5)
Cl1 Pt1 N1 O1 112.7(4)
Pt2 Pt1 N1 O1 3.8(4)
O1 N1 C1 C2 0.1(10)
Pt1 N1 C1 C2 177.9(6)
O1 N1 C1 C3 -178.4(6)
Pt1 N1 C1 C3 -0.6(11)
O3 Pt1 N2 C4 -117.2(7)
Cl1 Pt1 N2 C4 66.3(7)
Pt2 Pt1 N2 C4 175.6(6)
O3 Pt1 N2 O2 66.2(5)
Cl1 Pt1 N2 O2 -110.3(5)
Pt2 Pt1 N2 O2 -1.0(5)
O2 N2 C4 C5 -178.3(7)
Pt1 N2 C4 C5 5.0(11)
O2 N2 C4 C6 0.5(10)
Pt1 N2 C4 C6 -176.2(5)
N1 Pt1 O3 N3 66.6(4)
N2 Pt1 O3 N3 -111.2(4)
Pt2 Pt1 O3 N3 0.5(4)
Pt1 O3 N3 C7 177.5(5)
Pt1 O3 N3 Pt2 -0.8(5)
O1 Pt2 N3 C7 114.0(7)
Cl2 Pt2 N3 C7 -69.4(7)
Pt1 Pt2 N3 C7 -177.5(8)
O1 Pt2 N3 O3 -68.0(5)
Cl2 Pt2 N3 O3 108.6(4)
Pt1 Pt2 N3 O3 0.6(4)
O3 N3 C7 C9 -1.5(11)
Pt2 N3 C7 C9 176.5(6)
O3 N3 C7 C8 177.4(6)
Pt2 N3 C7 C8 -4.6(11)
O1 Pt2 N4 C10 -117.6(7)
Cl2 Pt2 N4 C10 65.9(7)
Pt1 Pt2 N4 C10 174.3(7)
O1 Pt2 N4 O4 62.8(5)
Cl2 Pt2 N4 O4 -113.7(5)
Pt1 Pt2 N4 O4 -5.3(5)
O4 N4 C10 C11 0.8(11)
Pt2 N4 C10 C11 -178.7(6)
O4 N4 C10 C12 -178.2(6)
Pt2 N4 C10 C12 2.2(11)
